data_7021315
loop_
_publ_author_name
'Hou, Lei'
'Jia, Li-Na'
'Shi, Wen-Juan'
'Du, Li-Yun'
'Li, Jiang'
'Wang, Yao-Yu'
'Shi, Qi-Zhen'

_publ_section_title
;
 A 3D porous metal-organic framework containing nanotubes based on
 multiple helices.
;
_journal_issue 18
_journal_name_full 'Dalton transactions (Cambridge, England : 2003)'
_journal_page_first 6306
_journal_page_last 6309
_journal_paper_doi 10.1039/c3dt50506e
_journal_volume 42
_journal_year 2013
_chemical_formula_sum 'C31 H25 Co2 N4 O6'
_chemical_formula_weight 667.41
_chemical_name_systematic
;
?
;
_space_group_IT_number 88
_symmetry_cell_setting tetragonal
_symmetry_space_group_name_Hall '-I 4ad'
_symmetry_space_group_name_H-M 'I 41/a :2'
_atom_sites_solution_hydrogens geom
_atom_sites_solution_primary direct
_atom_sites_solution_secondary difmap
_audit_creation_method SHELXL-97
_cell_angle_alpha 90.00
_cell_angle_beta 90.00
_cell_angle_gamma 90.00
_cell_formula_units_Z 16
_cell_length_a 43.939(10)
_cell_length_b 43.939(10)
_cell_length_c 8.5387(19)
_cell_measurement_reflns_used 9483
_cell_measurement_temperature 296(2)
_cell_measurement_theta_max 27.35
_cell_measurement_theta_min 2.61
_cell_volume 16485(6)
_computing_structure_refinement 'SHELXL-97 (Sheldrick, 1997)'
_computing_structure_solution 'SHELXS-97 (Sheldrick, 1990)'
_diffrn_ambient_temperature 296(2)
_diffrn_measured_fraction_theta_full 0.998
_diffrn_measured_fraction_theta_max 0.998
_diffrn_radiation_monochromator graphite
_diffrn_radiation_source 'fine-focus sealed tube'
_diffrn_radiation_type MoK\a
_diffrn_radiation_wavelength 0.71073
_diffrn_reflns_av_R_equivalents 0.0503
_diffrn_reflns_av_sigmaI/netI 0.0396
_diffrn_reflns_limit_h_max 52
_diffrn_reflns_limit_h_min -54
_diffrn_reflns_limit_k_max 34
_diffrn_reflns_limit_k_min -54
_diffrn_reflns_limit_l_max 10
_diffrn_reflns_limit_l_min -10
_diffrn_reflns_number 42861
_diffrn_reflns_theta_full 26.00
_diffrn_reflns_theta_max 26.00
_diffrn_reflns_theta_min 1.85
_exptl_absorpt_coefficient_mu 0.841
_exptl_absorpt_correction_T_max 0.9058
_exptl_absorpt_correction_T_min 0.8366
_exptl_absorpt_correction_type multi-scan
_exptl_absorpt_process_details sadabs
_exptl_crystal_colour Purple
_exptl_crystal_density_diffrn 1.076
_exptl_crystal_density_method 'not measured'
_exptl_crystal_description Prism
_exptl_crystal_F_000 5456
_exptl_crystal_size_max 0.22
_exptl_crystal_size_mid 0.15
_exptl_crystal_size_min 0.12
_platon_squeeze_details
;
;
_refine_diff_density_max 0.339
_refine_diff_density_min -0.292
_refine_diff_density_rms 0.052
_refine_ls_extinction_method none
_refine_ls_goodness_of_fit_ref 1.002
_refine_ls_hydrogen_treatment constr
_refine_ls_matrix_type full
_refine_ls_number_parameters 388
_refine_ls_number_reflns 8089
_refine_ls_number_restraints 0
_refine_ls_restrained_S_all 1.002
_refine_ls_R_factor_all 0.0492
_refine_ls_R_factor_gt 0.0345
_refine_ls_shift/su_max 0.002
_refine_ls_shift/su_mean 0.000
_refine_ls_structure_factor_coef Fsqd
_refine_ls_weighting_details 'calc w=1/[\s^2^(Fo^2^)+(0.0590P)^2^+0.0000P] where P=(Fo^2^+2Fc^2^)/3'
_refine_ls_weighting_scheme calc
_refine_ls_wR_factor_gt 0.0930
_refine_ls_wR_factor_ref 0.0977
_reflns_number_gt 6181
_reflns_number_total 8089
_reflns_threshold_expression >2sigma(I)
_cod_data_source_file c3dt50506e.txt
_cod_data_source_block 1
_cod_depositor_comments
;
The following automatic conversions were performed:

'_symmetry_cell_setting' value 'Tetragonal' changed to 'tetragonal'
according to /home/saulius/struct/CIF-dictionaries/cif_core.dic
dictionary named 'cif_core.dic' version 2.4.2 from 2011-04-26.

Automatic conversion script
Id: cif_fix_values 1891 2012-01-12 08:04:46Z andrius 
;
_cod_original_sg_symbol_H-M I4(1)/a
_cod_database_code 7021315

loop_
_symmetry_equiv_pos_as_xyz
'x, y, z'
'-x+1/2, -y, z+1/2'
'-y+3/4, x+1/4, z+1/4'
'y+3/4, -x+3/4, z+3/4'
'x+1/2, y+1/2, z+1/2'
'-x+1, -y+1/2, z+1'
'-y+5/4, x+3/4, z+3/4'
'y+5/4, -x+5/4, z+5/4'
'-x, -y, -z'
'x-1/2, y, -z-1/2'
'y-3/4, -x-1/4, -z-1/4'
'-y-3/4, x-3/4, -z-3/4'
'-x+1/2, -y+1/2, -z+1/2'
'x, y+1/2, -z'
'y-1/4, -x+1/4, -z+1/4'
'-y-1/4, x-1/4, -z-1/4'

loop_
_atom_site_label
_atom_site_type_symbol
_atom_site_fract_x
_atom_site_fract_y
_atom_site_fract_z
_atom_site_U_iso_or_equiv
_atom_site_adp_type
_atom_site_occupancy
_atom_site_symmetry_multiplicity
_atom_site_calc_flag
_atom_site_refinement_flags
Co1 Co 0.447831(6) 0.904596(6) 0.19294(3) 0.02414(9) Uani 1 1 d .
Co2 Co 0.426100(6) 0.870156(6) 0.50572(3) 0.02473(9) Uani 1 1 d .
C1 C 0.42267(6) 0.93445(6) 0.4871(3) 0.0432(6) Uani 1 1 d .
C2 C 0.41590(6) 0.96527(5) 0.5546(3) 0.0484(7) Uani 1 1 d .
C3 C 0.40453(8) 0.96818(6) 0.7047(4) 0.0653(9) Uani 1 1 d .
H3 H 0.4008 0.9509 0.7642 0.078 Uiso 1 1 calc R
C4 C 0.39870(9) 0.99663(6) 0.7673(4) 0.0721(10) Uani 1 1 d .
H4 H 0.3910 0.9982 0.8684 0.087 Uiso 1 1 calc R
C5 C 0.40425(7) 1.02301(6) 0.6801(4) 0.0593(8) Uani 1 1 d .
C6 C 0.41527(7) 1.01992(6) 0.5287(4) 0.0640(9) Uani 1 1 d .
H6 H 0.4189 1.0372 0.4683 0.077 Uiso 1 1 calc R
C7 C 0.42101(7) 0.99108(6) 0.4661(4) 0.0597(8) Uani 1 1 d .
H7 H 0.4283 0.9893 0.3643 0.072 Uiso 1 1 calc R
C8 C 0.39837(7) 1.05379(6) 0.7486(4) 0.0565(8) Uani 1 1 d .
C9 C 0.40302(7) 1.05901(6) 0.9077(4) 0.0635(8) Uani 1 1 d .
H9 H 0.4103 1.0434 0.9707 0.076 Uiso 1 1 calc R
C10 C 0.39684(7) 1.08718(6) 0.9731(3) 0.0538(7) Uani 1 1 d .
H10 H 0.4001 1.0903 1.0795 0.065 Uiso 1 1 calc R
C11 C 0.38590(6) 1.11072(5) 0.8809(3) 0.0412(6) Uani 1 1 d .
C12 C 0.38179(7) 1.10599(6) 0.7219(3) 0.0553(7) Uani 1 1 d .
H12 H 0.3750 1.1218 0.6587 0.066 Uiso 1 1 calc R
C13 C 0.38785(8) 1.07758(6) 0.6564(4) 0.0641(9) Uani 1 1 d .
H13 H 0.3848 1.0745 0.5497 0.077 Uiso 1 1 calc R
C14 C 0.37868(5) 1.14096(5) 0.9544(3) 0.0357(5) Uani 1 1 d .
C15 C 0.47170(6) 0.92009(6) -0.0978(3) 0.0451(7) Uani 1 1 d .
C16 C 0.48274(6) 0.94333(6) -0.2149(3) 0.0448(6) Uani 1 1 d .
C17 C 0.48310(10) 0.97394(7) -0.1747(3) 0.0811(12) Uani 1 1 d .
H17 H 0.4785 0.9798 -0.0728 0.097 Uiso 1 1 calc R
C18 C 0.49033(10) 0.99581(7) -0.2853(3) 0.0843(13) Uani 1 1 d .
H18 H 0.4907 1.0162 -0.2560 0.101 Uiso 1 1 calc R
C19 C 0.49710(7) 0.98800(6) -0.4390(3) 0.0475(7) Uani 1 1 d .
C20 C 0.49787(6) 0.95717(6) -0.4760(3) 0.0463(6) Uani 1 1 d .
H20 H 0.5032 0.9512 -0.5769 0.056 Uiso 1 1 calc R
C21 C 0.49089(6) 0.93503(6) -0.3652(3) 0.0433(6) Uani 1 1 d .
H21 H 0.4917 0.9145 -0.3924 0.052 Uiso 1 1 calc R
C22 C 0.52633(6) 0.88967(7) 0.1648(3) 0.0584(8) Uani 1 1 d .
H22A H 0.5135 0.9033 0.1071 0.088 Uiso 1 1 calc R
H22B H 0.5355 0.8754 0.0940 0.088 Uiso 1 1 calc R
H22C H 0.5420 0.9011 0.2168 0.088 Uiso 1 1 calc R
C23 C 0.50769(5) 0.87290(5) 0.2839(2) 0.0314(5) Uani 1 1 d .
C24 C 0.51712(5) 0.85117(5) 0.3938(2) 0.0306(5) Uani 1 1 d .
C25 C 0.49088(5) 0.84354(5) 0.4772(3) 0.0329(5) Uani 1 1 d .
C26 C 0.48754(6) 0.82052(7) 0.6074(4) 0.0664(10) Uani 1 1 d .
H26A H 0.4668 0.8202 0.6427 0.100 Uiso 1 1 calc R
H26B H 0.5006 0.8260 0.6929 0.100 Uiso 1 1 calc R
H26C H 0.4931 0.8007 0.5694 0.100 Uiso 1 1 calc R
C27 C 0.55465(7) 0.86730(8) 0.7010(3) 0.0696(10) Uani 1 1 d .
H27A H 0.5704 0.8677 0.7790 0.104 Uiso 1 1 calc R
H27B H 0.5363 0.8592 0.7460 0.104 Uiso 1 1 calc R
H27C H 0.5510 0.8876 0.6639 0.104 Uiso 1 1 calc R
C28 C 0.56447(5) 0.84756(5) 0.5668(3) 0.0349(5) Uani 1 1 d .
C29 C 0.54853(5) 0.84072(5) 0.4292(3) 0.0322(5) Uani 1 1 d .
C30 C 0.56781(5) 0.82263(6) 0.3404(3) 0.0355(5) Uani 1 1 d .
C31 C 0.56319(6) 0.80757(8) 0.1845(3) 0.0595(8) Uani 1 1 d .
H31A H 0.5813 0.7966 0.1562 0.089 Uiso 1 1 calc R
H31B H 0.5590 0.8228 0.1067 0.089 Uiso 1 1 calc R
H31C H 0.5464 0.7937 0.1910 0.089 Uiso 1 1 calc R
N1 N 0.47772(4) 0.87778(4) 0.30046(19) 0.0266(4) Uani 1 1 d .
N2 N 0.46718(4) 0.85975(4) 0.4224(2) 0.0279(4) Uani 1 1 d .
N3 N 0.59212(4) 0.83412(4) 0.5640(2) 0.0314(4) Uani 1 1 d .
N4 N 0.59347(4) 0.81931(4) 0.4236(2) 0.0332(4) Uani 1 1 d .
H4A H 0.6090 0.8090 0.3922 0.040 Uiso 1 1 calc R
O1 O 0.43123(4) 0.93352(4) 0.3466(2) 0.0508(5) Uani 1 1 d .
O2 O 0.41974(4) 0.91166(4) 0.5766(2) 0.0481(4) Uani 1 1 d .
O3 O 0.36619(4) 1.16075(3) 0.8695(2) 0.0412(4) Uani 1 1 d .
O4 O 0.38570(4) 1.14423(4) 1.0969(2) 0.0434(4) Uani 1 1 d .
O5 O 0.46469(5) 0.93122(4) 0.0371(2) 0.0568(5) Uani 1 1 d .
O6 O 0.46998(5) 0.89280(4) -0.1312(2) 0.0596(5) Uani 1 1 d .

loop_
_atom_site_aniso_label
_atom_site_aniso_U_11
_atom_site_aniso_U_22
_atom_site_aniso_U_33
_atom_site_aniso_U_23
_atom_site_aniso_U_13
_atom_site_aniso_U_12
Co1 0.02485(16) 0.02177(15) 0.02578(16) 0.00368(11) -0.00322(12) -0.00110(12)
Co2 0.02297(15) 0.02007(15) 0.03116(17) 0.00266(12) 0.00275(12) -0.00135(11)
C1 0.0359(13) 0.0296(13) 0.0640(18) -0.0111(13) -0.0050(12) 0.0027(11)
C2 0.0566(17) 0.0278(13) 0.0606(17) -0.0130(12) 0.0105(14) 0.0024(12)
C3 0.096(2) 0.0292(14) 0.071(2) -0.0087(14) 0.0240(18) -0.0019(15)
C4 0.109(3) 0.0364(16) 0.071(2) -0.0139(15) 0.037(2) 0.0021(17)
C5 0.075(2) 0.0282(14) 0.075(2) -0.0155(14) 0.0204(17) 0.0056(14)
C6 0.089(2) 0.0295(14) 0.074(2) -0.0074(14) 0.0209(18) 0.0055(15)
C7 0.081(2) 0.0330(14) 0.0649(19) -0.0105(13) 0.0198(16) 0.0090(14)
C8 0.068(2) 0.0323(14) 0.0687(19) -0.0141(13) 0.0146(16) 0.0039(14)
C9 0.088(2) 0.0277(14) 0.074(2) -0.0083(14) 0.0027(18) 0.0139(15)
C10 0.0688(19) 0.0318(14) 0.0607(17) -0.0127(13) -0.0038(15) 0.0083(13)
C11 0.0416(14) 0.0242(12) 0.0578(16) -0.0114(11) 0.0051(12) 0.0017(10)
C12 0.079(2) 0.0291(13) 0.0582(18) -0.0094(12) 0.0067(15) 0.0085(14)
C13 0.096(2) 0.0373(15) 0.0593(19) -0.0182(14) 0.0079(17) 0.0104(16)
C14 0.0292(12) 0.0269(12) 0.0511(15) -0.0092(11) 0.0071(11) -0.0026(10)
C15 0.0408(14) 0.0481(16) 0.0465(16) 0.0267(13) -0.0101(12) -0.0138(12)
C16 0.0537(16) 0.0377(14) 0.0431(15) 0.0167(11) -0.0097(12) -0.0223(12)
C17 0.162(4) 0.0500(18) 0.0313(15) 0.0088(13) 0.0059(18) -0.042(2)
C18 0.177(4) 0.0357(16) 0.0401(16) 0.0058(13) 0.005(2) -0.040(2)
C19 0.0698(18) 0.0383(14) 0.0345(13) 0.0129(11) -0.0035(13) -0.0252(13)
C20 0.0555(16) 0.0439(15) 0.0395(14) 0.0103(12) 0.0042(12) -0.0110(13)
C21 0.0481(15) 0.0311(13) 0.0507(16) 0.0146(11) -0.0018(12) -0.0069(11)
C22 0.0260(13) 0.088(2) 0.0610(18) 0.0366(16) 0.0077(12) 0.0021(14)
C23 0.0238(11) 0.0404(13) 0.0300(12) 0.0084(10) -0.0016(9) 0.0017(10)
C24 0.0228(11) 0.0398(13) 0.0292(11) 0.0060(10) -0.0012(9) 0.0054(10)
C25 0.0271(11) 0.0370(13) 0.0345(12) 0.0115(10) 0.0014(9) 0.0070(10)
C26 0.0425(16) 0.077(2) 0.080(2) 0.0527(18) 0.0172(15) 0.0254(15)
C27 0.0537(18) 0.096(3) 0.0588(18) -0.0295(17) -0.0158(15) 0.0429(18)
C28 0.0291(12) 0.0397(13) 0.0358(13) 0.0043(10) 0.0000(10) 0.0118(10)
C29 0.0241(11) 0.0396(13) 0.0329(12) 0.0089(10) 0.0003(9) 0.0061(10)
C30 0.0239(11) 0.0507(15) 0.0319(12) 0.0066(11) 0.0002(9) 0.0064(11)
C31 0.0419(15) 0.096(2) 0.0407(15) -0.0150(15) -0.0046(12) 0.0062(16)
N1 0.0218(9) 0.0316(10) 0.0265(9) 0.0090(8) -0.0001(7) 0.0001(7)
N2 0.0219(9) 0.0318(10) 0.0300(10) 0.0102(8) 0.0035(7) 0.0007(8)
N3 0.0271(10) 0.0373(10) 0.0298(10) 0.0035(8) -0.0001(8) 0.0123(8)
N4 0.0239(9) 0.0449(11) 0.0307(10) -0.0005(9) 0.0040(8) 0.0101(8)
O1 0.0635(12) 0.0356(10) 0.0534(11) -0.0174(8) -0.0001(9) 0.0121(9)
O2 0.0560(11) 0.0252(9) 0.0632(12) -0.0105(8) 0.0018(9) 0.0039(8)
O3 0.0510(10) 0.0267(8) 0.0460(10) -0.0080(7) 0.0060(8) 0.0048(8)
O4 0.0471(10) 0.0314(9) 0.0518(11) -0.0146(8) -0.0061(8) 0.0068(8)
O5 0.0681(13) 0.0508(11) 0.0516(12) 0.0281(9) 0.0021(10) -0.0112(10)
O6 0.0647(13) 0.0407(11) 0.0736(13) 0.0261(10) -0.0120(10) -0.0240(10)

loop_
_atom_type_symbol
_atom_type_description
_atom_type_scat_dispersion_real
_atom_type_scat_dispersion_imag
_atom_type_scat_source
C C 0.0033 0.0016 'International Tables Vol C Tables 4.2.6.8 and 6.1.1.4'
H H 0.0000 0.0000 'International Tables Vol C Tables 4.2.6.8 and 6.1.1.4'
N N 0.0061 0.0033 'International Tables Vol C Tables 4.2.6.8 and 6.1.1.4'
O O 0.0106 0.0060 'International Tables Vol C Tables 4.2.6.8 and 6.1.1.4'
Co Co 0.3494 0.9721 'International Tables Vol C Tables 4.2.6.8 and 6.1.1.4'

loop_
_geom_angle_atom_site_label_1
_geom_angle_atom_site_label_2
_geom_angle_atom_site_label_3
_geom_angle
_geom_angle_site_symmetry_1
_geom_angle_site_symmetry_3
O5 Co1 O1 102.22(9) . .
O5 Co1 O3 112.38(8) . 8_353
O1 Co1 O3 101.85(8) . 8_353
O5 Co1 N1 115.22(8) . .
O1 Co1 N1 108.65(8) . .
O3 Co1 N1 114.72(7) 8_353 .
O2 Co2 O4 103.62(7) . 8_353
O2 Co2 N2 117.19(8) . .
O4 Co2 N2 111.64(7) 8_353 .
O2 Co2 N3 107.63(8) . 12_767
O4 Co2 N3 106.67(7) 8_353 12_767
N2 Co2 N3 109.47(7) . 12_767
O1 C1 O2 125.5(2) . .
O1 C1 C2 117.0(2) . .
O2 C1 C2 117.5(2) . .
C7 C2 C3 119.4(2) . .
C7 C2 C1 119.9(3) . .
C3 C2 C1 120.7(2) . .
C2 C3 C4 120.6(3) . .
C2 C3 H3 119.7 . .
C4 C3 H3 119.7 . .
C3 C4 C5 120.7(3) . .
C3 C4 H4 119.7 . .
C5 C4 H4 119.7 . .
C6 C5 C4 118.4(2) . .
C6 C5 C8 120.9(3) . .
C4 C5 C8 120.7(3) . .
C5 C6 C7 120.5(3) . .
C5 C6 H6 119.7 . .
C7 C6 H6 119.7 . .
C2 C7 C6 120.4(3) . .
C2 C7 H7 119.8 . .
C6 C7 H7 119.8 . .
C13 C8 C9 118.6(2) . .
C13 C8 C5 121.1(3) . .
C9 C8 C5 120.3(3) . .
C10 C9 C8 120.8(3) . .
C10 C9 H9 119.6 . .
C8 C9 H9 119.6 . .
C9 C10 C11 120.4(3) . .
C9 C10 H10 119.8 . .
C11 C10 H10 119.8 . .
C12 C11 C10 119.4(2) . .
C12 C11 C14 120.9(2) . .
C10 C11 C14 119.7(2) . .
C11 C12 C13 120.2(3) . .
C11 C12 H12 119.9 . .
C13 C12 H12 119.9 . .
C8 C13 C12 120.7(3) . .
C8 C13 H13 119.7 . .
C12 C13 H13 119.7 . .
O3 C14 O4 125.6(2) . .
O3 C14 C11 117.6(2) . .
O4 C14 C11 116.8(2) . .
O6 C15 O5 124.1(2) . .
O6 C15 C16 121.6(3) . .
O5 C15 C16 114.3(2) . .
C21 C16 C17 118.9(2) . .
C21 C16 C15 121.3(2) . .
C17 C16 C15 119.7(3) . .
C18 C17 C16 120.4(3) . .
C18 C17 H17 119.8 . .
C16 C17 H17 119.8 . .
C17 C18 C19 121.5(3) . .
C17 C18 H18 119.3 . .
C19 C18 H18 119.3 . .
C18 C19 C20 117.4(2) . .
C18 C19 C19 121.2(3) . 9_674
C20 C19 C19 121.4(3) . 9_674
C19 C20 C21 121.4(2) . .
C19 C20 H20 119.3 . .
C21 C20 H20 119.3 . .
C16 C21 C20 120.3(2) . .
C16 C21 H21 119.9 . .
C20 C21 H21 119.9 . .
C23 C22 H22A 109.5 . .
C23 C22 H22B 109.5 . .
H22A C22 H22B 109.5 . .
C23 C22 H22C 109.5 . .
H22A C22 H22C 109.5 . .
H22B C22 H22C 109.5 . .
N1 C23 C24 109.17(18) . .
N1 C23 C22 121.93(19) . .
C24 C23 C22 128.9(2) . .
C25 C24 C23 105.12(18) . .
C25 C24 C29 126.12(19) . .
C23 C24 C29 128.42(19) . .
N2 C25 C24 109.56(18) . .
N2 C25 C26 122.4(2) . .
C24 C25 C26 128.0(2) . .
C25 C26 H26A 109.5 . .
C25 C26 H26B 109.5 . .
H26A C26 H26B 109.5 . .
C25 C26 H26C 109.5 . .
H26A C26 H26C 109.5 . .
H26B C26 H26C 109.5 . .
C28 C27 H27A 109.5 . .
C28 C27 H27B 109.5 . .
H27A C27 H27B 109.5 . .
C28 C27 H27C 109.5 . .
H27A C27 H27C 109.5 . .
H27B C27 H27C 109.5 . .
N3 C28 C29 109.93(19) . .
N3 C28 C27 121.7(2) . .
C29 C28 C27 128.4(2) . .
C30 C29 C28 106.03(19) . .
C30 C29 C24 129.3(2) . .
C28 C29 C24 124.7(2) . .
N4 C30 C29 106.6(2) . .
N4 C30 C31 122.4(2) . .
C29 C30 C31 130.9(2) . .
C30 C31 H31A 109.5 . .
C30 C31 H31B 109.5 . .
H31A C31 H31B 109.5 . .
C30 C31 H31C 109.5 . .
H31A C31 H31C 109.5 . .
H31B C31 H31C 109.5 . .
C23 N1 N2 108.39(16) . .
C23 N1 Co1 133.95(14) . .
N2 N1 Co1 117.65(12) . .
C25 N2 N1 107.75(16) . .
C25 N2 Co2 134.25(14) . .
N1 N2 Co2 116.06(12) . .
C28 N3 N4 105.26(17) . .
C28 N3 Co2 129.15(15) . 15_566
N4 N3 Co2 122.41(13) . 15_566
C30 N4 N3 112.13(18) . .
C30 N4 H4A 123.9 . .
N3 N4 H4A 123.9 . .
C1 O1 Co1 140.18(17) . .
C1 O2 Co2 122.68(17) . .
C14 O3 Co1 126.18(15) . 7
C14 O4 Co2 135.49(15) . 7
C15 O5 Co1 118.71(16) . .

loop_
_geom_bond_atom_site_label_1
_geom_bond_atom_site_label_2
_geom_bond_distance
_geom_bond_site_symmetry_2
Co1 O5 1.9207(17) .
Co1 O1 1.9669(17) .
Co1 O3 1.9705(16) 8_353
Co1 N1 1.9890(17) .
Co2 O2 1.9419(16) .
Co2 O4 1.9660(16) 8_353
Co2 N2 1.9933(17) .
Co2 N3 2.0223(18) 12_767
C1 O1 1.258(3) .
C1 O2 1.266(3) .
C1 C2 1.501(3) .
C2 C7 1.381(4) .
C2 C3 1.382(4) .
C3 C4 1.383(4) .
C3 H3 0.9300 .
C4 C5 1.399(4) .
C4 H4 0.9300 .
C5 C6 1.387(4) .
C5 C8 1.497(3) .
C6 C7 1.398(4) .
C6 H6 0.9300 .
C7 H7 0.9300 .
C8 C13 1.388(4) .
C8 C9 1.392(4) .
C9 C10 1.385(3) .
C9 H9 0.9300 .
C10 C11 1.386(4) .
C10 H10 0.9300 .
C11 C12 1.385(4) .
C11 C14 1.503(3) .
C12 C13 1.393(3) .
C12 H12 0.9300 .
C13 H13 0.9300 .
C14 O3 1.258(3) .
C14 O4 1.264(3) .
C15 O6 1.235(3) .
C15 O5 1.289(3) .
C15 C16 1.509(3) .
C16 C21 1.381(4) .
C16 C17 1.388(4) .
C17 C18 1.384(4) .
C17 H17 0.9300 .
C18 C19 1.389(4) .
C18 H18 0.9300 .
C19 C20 1.392(4) .
C19 C19 1.504(4) 9_674
C20 C21 1.392(3) .
C20 H20 0.9300 .
C21 H21 0.9300 .
C22 C23 1.500(3) .
C22 H22A 0.9600 .
C22 H22B 0.9600 .
C22 H22C 0.9600 .
C23 N1 1.342(3) .
C23 C24 1.401(3) .
C24 C25 1.396(3) .
C24 C29 1.485(3) .
C25 N2 1.346(3) .
C25 C26 1.510(3) .
C26 H26A 0.9600 .
C26 H26B 0.9600 .
C26 H26C 0.9600 .
C27 C28 1.501(3) .
C27 H27A 0.9600 .
C27 H27B 0.9600 .
C27 H27C 0.9600 .
C28 N3 1.351(3) .
C28 C29 1.401(3) .
C29 C30 1.387(3) .
C30 N4 1.340(3) .
C30 C31 1.500(3) .
C31 H31A 0.9600 .
C31 H31B 0.9600 .
C31 H31C 0.9600 .
N1 N2 1.387(2) .
N3 N4 1.366(2) .
N3 Co2 2.0223(17) 15_566
N4 H4A 0.8600 .
O3 Co1 1.9705(16) 7
O4 Co2 1.9660(16) 7

loop_
_platon_squeeze_void_nr
_platon_squeeze_void_average_x
_platon_squeeze_void_average_y
_platon_squeeze_void_average_z
_platon_squeeze_void_volume
_platon_squeeze_void_count_electrons
_platon_squeeze_void_content
1 0.000 0.250 1.125 177 12 ' '
2 0.000 0.750 -0.125 177 12 ' '
3 0.032 0.454 0.042 7 0 ' '
4 0.032 0.954 0.958 7 0 ' '
5 0.250 0.500 0.832 1234 386 ' '
6 0.250 1.000 0.117 1237 386 ' '
7 0.204 0.219 0.196 6 0 ' '
8 0.204 0.719 0.804 7 0 ' '
9 0.296 0.281 0.304 6 0 ' '
10 0.296 0.781 0.696 6 0 ' '
11 0.500 0.250 0.375 177 12 ' '
12 0.500 0.750 0.625 177 12 ' '
13 0.469 0.046 0.446 6 0 ' '
14 0.469 0.546 0.554 7 0 ' '
15 0.532 0.454 0.458 7 0 ' '
16 0.532 0.954 0.542 7 0 ' '
17 0.750 0.500 0.617 1237 386 ' '
18 0.750 1.000 0.332 1234 386 ' '
19 0.704 0.219 0.304 7 0 ' '
20 0.704 0.719 0.696 6 0 ' '
21 0.796 0.281 0.196 6 0 ' '
22 0.796 0.781 0.804 6 0 ' '
23 0.969 0.046 0.054 7 0 ' '
24 0.969 0.546 0.946 6 0 ' '
